data_7020219
loop_
_publ_author_name
'Sun, Wen-Hua'
'Song, Shengju'
'Li, Baixiang'
'Redshaw, Carl'
'Hao, Xiang'
'Li, Yue-Sheng'
'Wang, Fosong'

_publ_section_title
;
 Ethylene polymerization by 2-iminopyridylnickel halide complexes:
 synthesis, characterization and catalytic influence of the benzhydryl
 group.
;
_journal_issue 39
_journal_name_full 'Dalton transactions (Cambridge, England : 2003)'
_journal_page_first 11999
_journal_page_last 12010
_journal_paper_doi 10.1039/c2dt30989k
_journal_volume 41
_journal_year 2012
_chemical_formula_sum 'C80 H70 Cl4 N4 Ni2 O2'
_chemical_formula_weight 1380.64
_chemical_name_systematic
;
?
;
_space_group_IT_number 14
_symmetry_cell_setting monoclinic
_symmetry_space_group_name_Hall '-P 2yn'
_symmetry_space_group_name_H-M 'P 1 21/n 1'
_atom_sites_solution_hydrogens geom
_atom_sites_solution_primary direct
_atom_sites_solution_secondary difmap
_audit_creation_method SHELXL-97
_cell_angle_alpha 90.00
_cell_angle_beta 97.49(3)
_cell_angle_gamma 90.00
_cell_formula_units_Z 2
_cell_length_a 18.888(4)
_cell_length_b 10.107(2)
_cell_length_c 20.625(4)
_cell_measurement_reflns_used 19692
_cell_measurement_temperature 173(2)
_cell_measurement_theta_max 27.52
_cell_measurement_theta_min 1.38
_cell_volume 3903.7(14)
_computing_cell_refinement 'CrystalClear (Rigaku Inc., 2007)'
_computing_data_collection 'CrystalClear (Rigaku Inc., 2007)'
_computing_data_reduction 'CrystalClear (Rigaku Inc., 2007)'
_computing_molecular_graphics 'XP in Siemens SHELXTL (Sheldrick, 1994)'
_computing_publication_material 'SHELX97 (Sheldrick, 1997)'
_computing_structure_refinement 'SHELXL-97 (Sheldrick, 1997)'
_computing_structure_solution 'SHELXS-97 (Sheldrick, 1990)'
_diffrn_ambient_temperature 173(2)
_diffrn_measured_fraction_theta_full 0.992
_diffrn_measured_fraction_theta_max 0.992
_diffrn_measurement_device_type 'Saturn724+ CCD'
_diffrn_measurement_method '\w scans at fixed \c = 45\%'
_diffrn_radiation_monochromator graphite
_diffrn_radiation_source 'sealed tube'
_diffrn_radiation_type MoK\a
_diffrn_radiation_wavelength 0.71073
_diffrn_reflns_av_R_equivalents 0.0477
_diffrn_reflns_av_sigmaI/netI 0.0630
_diffrn_reflns_limit_h_max 15
_diffrn_reflns_limit_h_min -24
_diffrn_reflns_limit_k_max 12
_diffrn_reflns_limit_k_min -13
_diffrn_reflns_limit_l_max 26
_diffrn_reflns_limit_l_min -26
_diffrn_reflns_number 19692
_diffrn_reflns_theta_full 27.52
_diffrn_reflns_theta_max 27.52
_diffrn_reflns_theta_min 1.38
_diffrn_standards_decay_% none
_diffrn_standards_interval_count none
_diffrn_standards_interval_time none
_diffrn_standards_number none
_exptl_absorpt_coefficient_mu 0.664
_exptl_absorpt_correction_T_max 0.9070
_exptl_absorpt_correction_T_min 0.8411
_exptl_absorpt_correction_type empirical
_exptl_absorpt_process_details 'SADABS (Sheldrick, 1996)'
_exptl_crystal_colour yellow
_exptl_crystal_density_diffrn 1.175
_exptl_crystal_density_method 'not measured'
_exptl_crystal_description block
_exptl_crystal_F_000 1440
_exptl_crystal_size_max 0.27
_exptl_crystal_size_mid 0.20
_exptl_crystal_size_min 0.15
_platon_squeeze_details ' ?'
_refine_diff_density_max 0.537
_refine_diff_density_min -0.519
_refine_diff_density_rms 0.124
_refine_ls_extinction_method none
_refine_ls_goodness_of_fit_ref 1.114
_refine_ls_hydrogen_treatment constr
_refine_ls_matrix_type full
_refine_ls_number_parameters 403
_refine_ls_number_reflns 8898
_refine_ls_number_restraints 0
_refine_ls_restrained_S_all 1.114
_refine_ls_R_factor_gt 0.0637
_refine_ls_shift/su_max 0.001
_refine_ls_shift/su_mean 0.000
_refine_ls_structure_factor_coef Fsqd
_refine_ls_weighting_details 'calc w=1/[\s^2^(Fo^2^)+(0.0760P)^2^+4.0505P] where P=(Fo^2^+2Fc^2^)/3'
_refine_ls_weighting_scheme calc
_refine_ls_wR_factor_gt 0.1680
_refine_ls_wR_factor_ref 0.1779
_reflns_number_gt 7461
_reflns_number_total 8898
_reflns_threshold_expression >2sigma(I)
_cod_data_source_file c2dt30989k.txt
_cod_data_source_block C1
_cod_depositor_comments
;
The following automatic conversions were performed:

'_symmetry_cell_setting' value 'Monoclinic' changed to 'monoclinic'
according to /home/saulius/struct/CIF-dictionaries/cif_core.dic
dictionary named 'cif_core.dic' version 2.4.2 from 2011-04-26.

Automatic conversion script
Id: cif_fix_values 1891 2012-01-12 08:04:46Z andrius 
;
_cod_original_cell_volume 3903.9(13)
_cod_original_sg_symbol_H-M P2(1)/n
_cod_database_code 7020219
_refine_ls_r_factor_ref 0.0763

loop_
_symmetry_equiv_pos_as_xyz
'x, y, z'
'-x+1/2, y+1/2, -z+1/2'
'-x, -y, -z'
'x-1/2, -y-1/2, z-1/2'

loop_
_atom_site_label
_atom_site_type_symbol
_atom_site_fract_x
_atom_site_fract_y
_atom_site_fract_z
_atom_site_U_iso_or_equiv
_atom_site_adp_type
_atom_site_occupancy
_atom_site_symmetry_multiplicity
_atom_site_calc_flag
_atom_site_refinement_flags
Ni1 Ni 0.53754(2) 0.37715(4) 0.047626(19) 0.02288(13) Uani 1 1 d .
N1 N 0.60787(15) 0.2185(3) 0.04765(13) 0.0276(6) Uani 1 1 d .
C1 C 0.6481(2) 0.1856(4) 0.00176(17) 0.0342(8) Uani 1 1 d .
H1A H 0.6380 0.2239 -0.0394 0.041 Uiso 1 1 calc R
Cl2 Cl 0.45658(4) 0.55492(7) 0.06391(4) 0.02588(17) Uani 1 1 d .
N2 N 0.53114(14) 0.2933(3) 0.14001(12) 0.0232(5) Uani 1 1 d .
C2 C 0.7045(2) 0.0965(4) 0.0125(2) 0.0408(9) Uani 1 1 d .
H2A H 0.7315 0.0757 -0.0207 0.049 Uiso 1 1 calc R
Cl1 Cl 0.63918(4) 0.51185(8) 0.08157(4) 0.03068(19) Uani 1 1 d .
C3 C 0.7195(2) 0.0398(4) 0.0735(2) 0.0383(8) Uani 1 1 d .
H3A H 0.7569 -0.0203 0.0821 0.046 Uiso 1 1 calc R
C4 C 0.67847(19) 0.0731(4) 0.12177(18) 0.0333(7) Uani 1 1 d .
H4A H 0.6880 0.0365 0.1634 0.040 Uiso 1 1 calc R
C5 C 0.62318(18) 0.1614(3) 0.10718(16) 0.0263(6) Uani 1 1 d .
C6 C 0.57706(18) 0.2030(3) 0.15530(16) 0.0263(6) Uani 1 1 d .
H6A H 0.5813 0.1639 0.1964 0.032 Uiso 1 1 calc R
C7 C 0.48254(17) 0.3309(3) 0.18586(15) 0.0237(6) Uani 1 1 d .
C8 C 0.41802(18) 0.2646(3) 0.18433(16) 0.0275(7) Uani 1 1 d .
C9 C 0.36910(19) 0.3130(3) 0.22426(18) 0.0323(7) Uani 1 1 d .
H9A H 0.3253 0.2708 0.2238 0.039 Uiso 1 1 calc R
C10 C 0.3842(2) 0.4216(4) 0.26423(18) 0.0337(8) Uani 1 1 d .
C11 C 0.45106(19) 0.4823(3) 0.26604(17) 0.0301(7) Uani 1 1 d .
H11A H 0.4620 0.5544 0.2936 0.036 Uiso 1 1 calc R
C12 C 0.50099(17) 0.4379(3) 0.22804(15) 0.0241(6) Uani 1 1 d .
C13 C 0.3994(2) 0.1445(4) 0.14211(19) 0.0362(8) Uani 1 1 d .
H13A H 0.4381 0.1245 0.1179 0.054 Uiso 1 1 calc R
H13B H 0.3570 0.1620 0.1123 0.054 Uiso 1 1 calc R
H13C H 0.3912 0.0704 0.1693 0.054 Uiso 1 1 calc R
C14 C 0.3322(2) 0.4766(4) 0.3088(2) 0.0529(12) Uani 1 1 d .
H14A H 0.3308 0.5725 0.3015 0.063 Uiso 1 1 calc R
C22 C 0.2557(2) 0.4279(4) 0.2894(3) 0.0504(11) Uani 1 1 d .
C23 C 0.2166(3) 0.4804(5) 0.2334(3) 0.0641(14) Uani 1 1 d .
H23A H 0.2366 0.5471 0.2106 0.077 Uiso 1 1 calc R
C24 C 0.1490(3) 0.4356(6) 0.2111(4) 0.0750(17) Uani 1 1 d .
H24A H 0.1239 0.4711 0.1732 0.090 Uiso 1 1 calc R
C25 C 0.1189(3) 0.3389(6) 0.2447(3) 0.0706(16) Uani 1 1 d .
H25A H 0.0733 0.3082 0.2297 0.085 Uiso 1 1 calc R
C26 C 0.1556(3) 0.2871(5) 0.3005(3) 0.0668(16) Uani 1 1 d .
H26A H 0.1347 0.2212 0.3231 0.080 Uiso 1 1 calc R
C27 C 0.2239(3) 0.3318(4) 0.3238(3) 0.0562(13) Uani 1 1 d .
H27A H 0.2481 0.2973 0.3622 0.067 Uiso 1 1 calc R
C28 C 0.62739(18) 0.3980(3) 0.27514(17) 0.0295(7) Uani 1 1 d .
C29 C 0.6073(2) 0.3307(4) 0.32837(19) 0.0371(8) Uani 1 1 d .
H29A H 0.5624 0.3452 0.3409 0.045 Uiso 1 1 calc R
C30 C 0.6535(3) 0.2422(4) 0.3629(2) 0.0525(11) Uani 1 1 d .
H30A H 0.6403 0.1990 0.3993 0.063 Uiso 1 1 calc R
C31 C 0.7204(3) 0.2176(4) 0.3429(3) 0.0613(15) Uani 1 1 d .
H31A H 0.7512 0.1563 0.3652 0.074 Uiso 1 1 calc R
C32 C 0.7405(2) 0.2841(5) 0.2904(3) 0.0554(13) Uani 1 1 d .
H32A H 0.7851 0.2689 0.2773 0.067 Uiso 1 1 calc R
C33 C 0.6941(2) 0.3742(4) 0.2567(2) 0.0406(9) Uani 1 1 d .
H33A H 0.7080 0.4194 0.2211 0.049 Uiso 1 1 calc R
C34 C 0.58311(18) 0.6364(3) 0.25666(17) 0.0279(7) Uani 1 1 d .
C35 C 0.55595(19) 0.7332(3) 0.21316(19) 0.0335(7) Uani 1 1 d .
H35A H 0.5334 0.7087 0.1721 0.040 Uiso 1 1 calc R
C36 C 0.5617(2) 0.8655(4) 0.2293(2) 0.0438(9) Uani 1 1 d .
H36A H 0.5423 0.9291 0.1996 0.053 Uiso 1 1 calc R
C37 C 0.5958(3) 0.9035(4) 0.2891(2) 0.0526(11) Uani 1 1 d .
H37A H 0.6002 0.9928 0.2998 0.063 Uiso 1 1 calc R
C38 C 0.6236(3) 0.8086(4) 0.3332(2) 0.0601(13) Uani 1 1 d .
H38A H 0.6463 0.8342 0.3740 0.072 Uiso 1 1 calc R
C39 C 0.6180(3) 0.6742(4) 0.31716(18) 0.0439(10) Uani 1 1 d .
H39A H 0.6376 0.6107 0.3468 0.053 Uiso 1 1 calc R
C15 C 0.57621(17) 0.4927(3) 0.23421(15) 0.0250(6) Uani 1 1 d .
H15A H 0.5900 0.4911 0.1900 0.030 Uiso 1 1 calc R
O1 O 0.44412(13) 0.2760(2) 0.00822(12) 0.0316(5) Uani 1 1 d .
C99 C 0.4467(3) 0.1631(4) -0.0341(2) 0.0460(10) Uani 1 1 d .
H99A H 0.3992 0.1307 -0.0470 0.069 Uiso 1 1 calc R
H99B H 0.4751 0.0947 -0.0112 0.069 Uiso 1 1 calc R
H99C H 0.4676 0.1886 -0.0722 0.069 Uiso 1 1 calc R
C18 C 0.3615(2) 0.4579(5) 0.37964(17) 0.088(2) Uani 1 1 d G
C16 C 0.3912(3) 0.3383(6) 0.4026(2) 0.120(3) Uani 1 1 d G
H16A H 0.3940 0.2681 0.3739 0.144 Uiso 1 1 calc R
C17 C 0.4169(3) 0.3237(8) 0.4685(3) 0.206(8) Uani 1 1 d G
H17A H 0.4368 0.2437 0.4839 0.247 Uiso 1 1 calc R
C19 C 0.4128(3) 0.4286(11) 0.51144(17) 0.214(10) Uani 1 1 d G
H19A H 0.4299 0.4188 0.5555 0.256 Uiso 1 1 calc R
C20 C 0.3830(4) 0.5482(9) 0.4884(3) 0.221(10) Uani 1 1 d G
H20A H 0.3803 0.6184 0.5172 0.265 Uiso 1 1 calc R
C21 C 0.3574(3) 0.5629(6) 0.4226(3) 0.158(5) Uani 1 1 d G
H21A H 0.3375 0.6429 0.4072 0.190 Uiso 1 1 calc R

loop_
_atom_site_aniso_label
_atom_site_aniso_U_11
_atom_site_aniso_U_22
_atom_site_aniso_U_33
_atom_site_aniso_U_23
_atom_site_aniso_U_13
_atom_site_aniso_U_12
Ni1 0.0244(2) 0.0222(2) 0.0216(2) 0.00204(15) 0.00131(15) 0.00149(15)
N1 0.0307(14) 0.0262(13) 0.0257(13) 0.0008(11) 0.0033(11) 0.0009(11)
C1 0.0384(19) 0.0364(18) 0.0293(17) 0.0046(14) 0.0102(15) 0.0098(16)
Cl2 0.0294(4) 0.0258(4) 0.0222(3) 0.0014(3) 0.0025(3) 0.0030(3)
N2 0.0243(13) 0.0231(12) 0.0220(12) 0.0019(10) 0.0025(10) -0.0029(10)
C2 0.043(2) 0.040(2) 0.041(2) -0.0004(17) 0.0167(17) 0.0113(17)
Cl1 0.0282(4) 0.0360(4) 0.0266(4) 0.0022(3) -0.0009(3) -0.0052(3)
C3 0.0309(18) 0.0334(18) 0.051(2) -0.0016(17) 0.0071(16) 0.0102(15)
C4 0.0324(18) 0.0333(17) 0.0329(18) 0.0043(14) -0.0003(14) 0.0066(15)
C5 0.0300(16) 0.0226(14) 0.0259(15) 0.0012(12) 0.0018(13) 0.0007(13)
C6 0.0306(16) 0.0224(14) 0.0247(15) 0.0023(12) -0.0004(13) 0.0011(13)
C7 0.0260(15) 0.0232(14) 0.0222(14) 0.0044(12) 0.0047(12) 0.0035(12)
C8 0.0328(17) 0.0237(15) 0.0266(15) 0.0023(12) 0.0061(13) -0.0027(13)
C9 0.0297(17) 0.0310(17) 0.0379(18) 0.0000(15) 0.0114(14) -0.0063(14)
C10 0.0337(18) 0.0309(17) 0.0396(19) -0.0007(15) 0.0163(15) 0.0005(15)
C11 0.0307(17) 0.0287(16) 0.0321(17) -0.0026(13) 0.0084(14) -0.0012(14)
C12 0.0261(15) 0.0265(15) 0.0197(14) 0.0048(12) 0.0032(12) 0.0014(13)
C13 0.0362(19) 0.0349(18) 0.040(2) -0.0049(15) 0.0128(16) -0.0130(15)
C14 0.046(2) 0.047(2) 0.074(3) -0.022(2) 0.039(2) -0.018(2)
C22 0.046(2) 0.038(2) 0.075(3) -0.015(2) 0.038(2) -0.0064(19)
C23 0.058(3) 0.047(3) 0.094(4) -0.005(3) 0.034(3) 0.000(2)
C24 0.041(3) 0.068(3) 0.118(5) -0.003(3) 0.020(3) 0.004(2)
C25 0.042(3) 0.066(3) 0.110(5) -0.018(3) 0.030(3) -0.006(2)
C26 0.056(3) 0.056(3) 0.099(4) -0.024(3) 0.050(3) -0.017(2)
C27 0.057(3) 0.046(2) 0.074(3) -0.016(2) 0.040(3) -0.009(2)
C28 0.0288(17) 0.0261(15) 0.0319(17) -0.0058(13) -0.0025(14) 0.0032(13)
C29 0.0369(19) 0.0341(18) 0.0383(19) 0.0004(15) -0.0027(16) 0.0015(16)
C30 0.062(3) 0.037(2) 0.052(3) 0.0052(19) -0.017(2) 0.003(2)
C31 0.056(3) 0.036(2) 0.080(4) -0.010(2) -0.034(3) 0.012(2)
C32 0.030(2) 0.052(3) 0.080(3) -0.023(2) -0.010(2) 0.0127(19)
C33 0.0273(18) 0.041(2) 0.051(2) -0.0157(18) -0.0015(16) 0.0042(15)
C34 0.0262(16) 0.0280(16) 0.0307(17) -0.0023(13) 0.0076(13) -0.0019(13)
C35 0.0309(17) 0.0295(17) 0.0391(19) 0.0007(15) 0.0002(15) -0.0041(14)
C36 0.045(2) 0.0300(18) 0.056(3) 0.0057(17) 0.0037(19) -0.0001(17)
C37 0.068(3) 0.0315(19) 0.060(3) -0.0074(19) 0.015(2) -0.006(2)
C38 0.094(4) 0.041(2) 0.042(2) -0.0134(19) -0.004(2) -0.008(2)
C39 0.067(3) 0.0344(19) 0.0282(18) -0.0028(15) -0.0019(18) -0.0043(19)
C15 0.0254(15) 0.0275(15) 0.0224(15) -0.0024(12) 0.0047(12) -0.0006(13)
O1 0.0341(13) 0.0270(11) 0.0326(12) 0.0011(10) -0.0005(10) -0.0052(10)
C99 0.061(3) 0.0300(18) 0.044(2) -0.0029(16) -0.005(2) -0.0097(18)
C18 0.082(4) 0.133(6) 0.059(3) -0.040(4) 0.046(3) -0.065(4)
C16 0.118(7) 0.197(10) 0.045(3) 0.026(5) 0.011(4) -0.028(7)
C17 0.156(10) 0.39(2) 0.068(5) 0.062(9) -0.003(6) -0.095(13)
C19 0.144(10) 0.45(3) 0.051(5) -0.015(9) 0.027(5) -0.173(14)
C20 0.208(14) 0.38(2) 0.090(7) -0.115(11) 0.083(8) -0.206(15)
C21 0.151(8) 0.222(10) 0.123(7) -0.119(7) 0.101(6) -0.126(8)

loop_
_atom_type_symbol
_atom_type_description
_atom_type_scat_dispersion_real
_atom_type_scat_dispersion_imag
_atom_type_scat_source
C C 0.0033 0.0016 'International Tables Vol C Tables 4.2.6.8 and 6.1.1.4'
H H 0.0000 0.0000 'International Tables Vol C Tables 4.2.6.8 and 6.1.1.4'
N N 0.0061 0.0033 'International Tables Vol C Tables 4.2.6.8 and 6.1.1.4'
Cl Cl 0.1484 0.1585 'International Tables Vol C Tables 4.2.6.8 and 6.1.1.4'
Ni Ni 0.3393 1.1124 'International Tables Vol C Tables 4.2.6.8 and 6.1.1.4'
O O 0.0106 0.0060 'International Tables Vol C Tables 4.2.6.8 and 6.1.1.4'

loop_
_geom_angle_atom_site_label_1
_geom_angle_atom_site_label_2
_geom_angle_atom_site_label_3
_geom_angle
_geom_angle_site_symmetry_3
N1 Ni1 N2 78.55(11) .
N1 Ni1 O1 97.39(10) .
N2 Ni1 O1 90.57(10) .
N1 Ni1 Cl1 87.16(8) .
N2 Ni1 Cl1 95.92(8) .
O1 Ni1 Cl1 172.72(7) .
N1 Ni1 Cl2 171.90(8) .
N2 Ni1 Cl2 93.54(8) .
O1 Ni1 Cl2 84.30(7) .
Cl1 Ni1 Cl2 91.99(3) .
N1 Ni1 Cl2 96.35(8) 3_665
N2 Ni1 Cl2 172.70(7) 3_665
O1 Ni1 Cl2 84.88(7) 3_665
Cl1 Ni1 Cl2 88.98(4) 3_665
Cl2 Ni1 Cl2 91.69(3) 3_665
C1 N1 C5 117.7(3) .
C1 N1 Ni1 128.0(2) .
C5 N1 Ni1 112.9(2) .
N1 C1 C2 123.0(3) .
N1 C1 H1A 118.5 .
C2 C1 H1A 118.5 .
Ni1 Cl2 Ni1 88.31(3) 3_665
C6 N2 C7 119.7(3) .
C6 N2 Ni1 113.3(2) .
C7 N2 Ni1 126.91(19) .
C3 C2 C1 118.6(3) .
C3 C2 H2A 120.7 .
C1 C2 H2A 120.7 .
C2 C3 C4 119.2(3) .
C2 C3 H3A 120.4 .
C4 C3 H3A 120.4 .
C5 C4 C3 118.8(3) .
C5 C4 H4A 120.6 .
C3 C4 H4A 120.6 .
N1 C5 C4 122.8(3) .
N1 C5 C6 114.6(3) .
C4 C5 C6 122.6(3) .
N2 C6 C5 119.0(3) .
N2 C6 H6A 120.5 .
C5 C6 H6A 120.5 .
C8 C7 C12 122.2(3) .
C8 C7 N2 119.1(3) .
C12 C7 N2 118.6(3) .
C7 C8 C9 117.5(3) .
C7 C8 C13 122.7(3) .
C9 C8 C13 119.8(3) .
C10 C9 C8 121.8(3) .
C10 C9 H9A 119.1 .
C8 C9 H9A 119.1 .
C9 C10 C11 118.7(3) .
C9 C10 C14 123.2(3) .
C11 C10 C14 118.1(3) .
C12 C11 C10 121.6(3) .
C12 C11 H11A 119.2 .
C10 C11 H11A 119.2 .
C11 C12 C7 118.1(3) .
C11 C12 C15 122.5(3) .
C7 C12 C15 119.2(3) .
C8 C13 H13A 109.5 .
C8 C13 H13B 109.5 .
H13A C13 H13B 109.5 .
C8 C13 H13C 109.5 .
H13A C13 H13C 109.5 .
H13B C13 H13C 109.5 .
C18 C14 C22 115.4(4) .
C18 C14 C10 110.7(4) .
C22 C14 C10 112.5(3) .
C18 C14 H14A 105.8 .
C22 C14 H14A 105.8 .
C10 C14 H14A 105.8 .
C27 C22 C23 118.3(5) .
C27 C22 C14 123.3(5) .
C23 C22 C14 118.4(4) .
C24 C23 C22 121.4(5) .
C24 C23 H23A 119.3 .
C22 C23 H23A 119.3 .
C25 C24 C23 119.6(6) .
C25 C24 H24A 120.2 .
C23 C24 H24A 120.2 .
C24 C25 C26 120.3(5) .
C24 C25 H25A 119.9 .
C26 C25 H25A 119.9 .
C25 C26 C27 120.7(5) .
C25 C26 H26A 119.6 .
C27 C26 H26A 119.6 .
C22 C27 C26 119.7(6) .
C22 C27 H27A 120.2 .
C26 C27 H27A 120.2 .
C33 C28 C29 119.1(4) .
C33 C28 C15 119.2(3) .
C29 C28 C15 121.6(3) .
C30 C29 C28 120.4(4) .
C30 C29 H29A 119.8 .
C28 C29 H29A 119.8 .
C29 C30 C31 119.7(5) .
C29 C30 H30A 120.1 .
C31 C30 H30A 120.1 .
C32 C31 C30 119.9(4) .
C32 C31 H31A 120.0 .
C30 C31 H31A 120.0 .
C31 C32 C33 119.8(4) .
C31 C32 H32A 120.1 .
C33 C32 H32A 120.1 .
C28 C33 C32 121.0(4) .
C28 C33 H33A 119.5 .
C32 C33 H33A 119.5 .
C35 C34 C39 118.8(3) .
C35 C34 C15 117.9(3) .
C39 C34 C15 123.2(3) .
C36 C35 C34 121.3(4) .
C36 C35 H35A 119.4 .
C34 C35 H35A 119.4 .
C37 C36 C35 120.2(4) .
C37 C36 H36A 119.9 .
C35 C36 H36A 119.9 .
C36 C37 C38 119.6(4) .
C36 C37 H37A 120.2 .
C38 C37 H37A 120.2 .
C37 C38 C39 120.6(4) .
C37 C38 H38A 119.7 .
C39 C38 H38A 119.7 .
C34 C39 C38 119.5(4) .
C34 C39 H39A 120.2 .
C38 C39 H39A 120.2 .
C12 C15 C34 114.6(3) .
C12 C15 C28 109.6(3) .
C34 C15 C28 113.9(3) .
C12 C15 H15A 106.0 .
C34 C15 H15A 106.0 .
C28 C15 H15A 106.0 .
C99 O1 Ni1 121.6(2) .
O1 C99 H99A 109.5 .
O1 C99 H99B 109.5 .
H99A C99 H99B 109.5 .
O1 C99 H99C 109.5 .
H99A C99 H99C 109.5 .
H99B C99 H99C 109.5 .
C16 C18 C21 120.0 .
C16 C18 C14 121.4(4) .
C21 C18 C14 118.6(4) .
C17 C16 C18 120.0 .
C17 C16 H16A 120.0 .
C18 C16 H16A 120.0 .
C16 C17 C19 120.0 .
C16 C17 H17A 120.0 .
C19 C17 H17A 120.0 .
C20 C19 C17 120.0 .
C20 C19 H19A 120.0 .
C17 C19 H19A 120.0 .
C21 C20 C19 120.0 .
C21 C20 H20A 120.0 .
C19 C20 H20A 120.0 .
C20 C21 C18 120.0 .
C20 C21 H21A 120.0 .
C18 C21 H21A 120.0 .

loop_
_geom_bond_atom_site_label_1
_geom_bond_atom_site_label_2
_geom_bond_distance
_geom_bond_site_symmetry_2
Ni1 N1 2.082(3) .
Ni1 N2 2.103(3) .
Ni1 O1 2.108(2) .
Ni1 Cl1 2.3831(10) .
Ni1 Cl2 2.4111(9) .
Ni1 Cl2 2.4171(9) 3_665
N1 C1 1.331(4) .
N1 C5 1.353(4) .
C1 C2 1.390(5) .
C1 H1A 0.9300 .
Cl2 Ni1 2.4171(9) 3_665
N2 C6 1.270(4) .
N2 C7 1.452(4) .
C2 C3 1.378(6) .
C2 H2A 0.9300 .
C3 C4 1.381(5) .
C3 H3A 0.9300 .
C4 C5 1.377(5) .
C4 H4A 0.9300 .
C5 C6 1.465(5) .
C6 H6A 0.9300 .
C7 C8 1.388(4) .
C7 C12 1.403(4) .
C8 C9 1.404(5) .
C8 C13 1.508(5) .
C9 C10 1.380(5) .
C9 H9A 0.9300 .
C10 C11 1.400(5) .
C10 C14 1.535(5) .
C11 C12 1.378(4) .
C11 H11A 0.9300 .
C12 C15 1.515(4) .
C13 H13A 0.9600 .
C13 H13B 0.9600 .
C13 H13C 0.9600 .
C14 C18 1.506(6) .
C14 C22 1.530(6) .
C14 H14A 0.9800 .
C22 C27 1.385(6) .
C22 C23 1.392(8) .
C23 C24 1.377(7) .
C23 H23A 0.9300 .
C24 C25 1.364(8) .
C24 H24A 0.9300 .
C25 C26 1.368(9) .
C25 H25A 0.9300 .
C26 C27 1.392(7) .
C26 H26A 0.9300 .
C27 H27A 0.9300 .
C28 C33 1.384(5) .
C28 C29 1.386(5) .
C28 C15 1.533(5) .
C29 C30 1.381(5) .
C29 H29A 0.9300 .
C30 C31 1.403(7) .
C30 H30A 0.9300 .
C31 C32 1.370(8) .
C31 H31A 0.9300 .
C32 C33 1.386(6) .
C32 H32A 0.9300 .
C33 H33A 0.9300 .
C34 C35 1.380(5) .
C34 C39 1.387(5) .
C34 C15 1.525(4) .
C35 C36 1.379(5) .
C35 H35A 0.9300 .
C36 C37 1.369(7) .
C36 H36A 0.9300 .
C37 C38 1.379(7) .
C37 H37A 0.9300 .
C38 C39 1.399(6) .
C38 H38A 0.9300 .
C39 H39A 0.9300 .
C15 H15A 0.9800 .
O1 C99 1.442(4) .
C99 H99A 0.9600 .
C99 H99B 0.9600 .
C99 H99C 0.9600 .
C18 C16 1.3900 .
C18 C21 1.3900 .
C16 C17 1.3900 .
C16 H16A 0.9300 .
C17 C19 1.3900 .
C17 H17A 0.9300 .
C19 C20 1.3900 .
C19 H19A 0.9300 .
C20 C21 1.3900 .
C20 H20A 0.9300 .
C21 H21A 0.9300 .

loop_
_geom_torsion_atom_site_label_1
_geom_torsion_atom_site_label_2
_geom_torsion_atom_site_label_3
_geom_torsion_atom_site_label_4
_geom_torsion
_geom_torsion_site_symmetry_1
_geom_torsion_site_symmetry_4
N2 Ni1 N1 C1 -177.1(3) . .
O1 Ni1 N1 C1 93.8(3) . .
Cl1 Ni1 N1 C1 -80.5(3) . .
Cl2 Ni1 N1 C1 -164.6(4) . .
Cl2 Ni1 N1 C1 8.2(3) 3_665 .
N2 Ni1 N1 C5 -11.1(2) . .
O1 Ni1 N1 C5 -100.2(2) . .
Cl1 Ni1 N1 C5 85.5(2) . .
Cl2 Ni1 N1 C5 1.4(7) . .
Cl2 Ni1 N1 C5 174.1(2) 3_665 .
C5 N1 C1 C2 -0.2(5) . .
Ni1 N1 C1 C2 165.2(3) . .
N1 Ni1 Cl2 Ni1 172.8(6) . 3_665
N2 Ni1 Cl2 Ni1 -174.90(7) . 3_665
O1 Ni1 Cl2 Ni1 -84.68(7) . 3_665
Cl1 Ni1 Cl2 Ni1 89.04(4) . 3_665
Cl2 Ni1 Cl2 Ni1 0.0 3_665 3_665
N1 Ni1 N2 C6 8.6(2) . .
O1 Ni1 N2 C6 106.0(2) . .
Cl1 Ni1 N2 C6 -77.3(2) . .
Cl2 Ni1 N2 C6 -169.6(2) . .
Cl2 Ni1 N2 C6 54.7(7) 3_665 .
N1 Ni1 N2 C7 -173.2(3) . .
O1 Ni1 N2 C7 -75.8(3) . .
Cl1 Ni1 N2 C7 100.9(2) . .
Cl2 Ni1 N2 C7 8.6(2) . .
Cl2 Ni1 N2 C7 -127.1(5) 3_665 .
N1 C1 C2 C3 -0.1(6) . .
C1 C2 C3 C4 -0.1(6) . .
C2 C3 C4 C5 0.6(6) . .
C1 N1 C5 C4 0.7(5) . .
Ni1 N1 C5 C4 -166.8(3) . .
C1 N1 C5 C6 179.6(3) . .
Ni1 N1 C5 C6 12.1(4) . .
C3 C4 C5 N1 -0.9(5) . .
C3 C4 C5 C6 -179.7(3) . .
C7 N2 C6 C5 176.8(3) . .
Ni1 N2 C6 C5 -4.9(4) . .
N1 C5 C6 N2 -4.9(4) . .
C4 C5 C6 N2 174.0(3) . .
C6 N2 C7 C8 -89.0(4) . .
Ni1 N2 C7 C8 92.9(3) . .
C6 N2 C7 C12 94.2(4) . .
Ni1 N2 C7 C12 -83.8(3) . .
C12 C7 C8 C9 3.5(5) . .
N2 C7 C8 C9 -173.1(3) . .
C12 C7 C8 C13 -176.3(3) . .
N2 C7 C8 C13 7.0(5) . .
C7 C8 C9 C10 -0.6(5) . .
C13 C8 C9 C10 179.2(3) . .
C8 C9 C10 C11 -1.7(6) . .
C8 C9 C10 C14 -179.6(4) . .
C9 C10 C11 C12 1.3(6) . .
C14 C10 C11 C12 179.3(4) . .
C10 C11 C12 C7 1.4(5) . .
C10 C11 C12 C15 -173.5(3) . .
C8 C7 C12 C11 -3.9(5) . .
N2 C7 C12 C11 172.7(3) . .
C8 C7 C12 C15 171.2(3) . .
N2 C7 C12 C15 -12.2(4) . .
C9 C10 C14 C18 113.2(4) . .
C11 C10 C14 C18 -64.7(5) . .
C9 C10 C14 C22 -17.5(6) . .
C11 C10 C14 C22 164.6(4) . .
C18 C14 C22 C27 -23.6(6) . .
C10 C14 C22 C27 104.7(5) . .
C18 C14 C22 C23 158.1(4) . .
C10 C14 C22 C23 -73.6(5) . .
C27 C22 C23 C24 -2.1(7) . .
C14 C22 C23 C24 176.3(4) . .
C22 C23 C24 C25 0.8(8) . .
C23 C24 C25 C26 0.3(9) . .
C24 C25 C26 C27 0.0(8) . .
C23 C22 C27 C26 2.3(6) . .
C14 C22 C27 C26 -176.0(4) . .
C25 C26 C27 C22 -1.4(7) . .
C33 C28 C29 C30 0.7(5) . .
C15 C28 C29 C30 177.6(3) . .
C28 C29 C30 C31 -1.8(6) . .
C29 C30 C31 C32 1.8(6) . .
C30 C31 C32 C33 -0.8(7) . .
C29 C28 C33 C32 0.3(5) . .
C15 C28 C33 C32 -176.6(3) . .
C31 C32 C33 C28 -0.2(6) . .
C39 C34 C35 C36 -1.4(6) . .
C15 C34 C35 C36 -178.5(3) . .
C34 C35 C36 C37 1.1(6) . .
C35 C36 C37 C38 -0.8(7) . .
C36 C37 C38 C39 0.8(8) . .
C35 C34 C39 C38 1.3(6) . .
C15 C34 C39 C38 178.3(4) . .
C37 C38 C39 C34 -1.1(8) . .
C11 C12 C15 C34 -29.3(4) . .
C7 C12 C15 C34 155.8(3) . .
C11 C12 C15 C28 100.1(4) . .
C7 C12 C15 C28 -74.8(3) . .
C35 C34 C15 C12 -71.5(4) . .
C39 C34 C15 C12 111.6(4) . .
C35 C34 C15 C28 161.3(3) . .
C39 C34 C15 C28 -15.7(5) . .
C33 C28 C15 C12 139.7(3) . .
C29 C28 C15 C12 -37.1(4) . .
C33 C28 C15 C34 -90.5(4) . .
C29 C28 C15 C34 92.7(4) . .
N1 Ni1 O1 C99 -27.5(3) . .
N2 Ni1 O1 C99 -106.0(3) . .
Cl1 Ni1 O1 C99 100.9(6) . .
Cl2 Ni1 O1 C99 160.5(3) . .
Cl2 Ni1 O1 C99 68.3(2) 3_665 .
C22 C14 C18 C16 83.5(5) . .
C10 C14 C18 C16 -45.8(4) . .
C22 C14 C18 C21 -95.6(4) . .
C10 C14 C18 C21 135.1(3) . .
C21 C18 C16 C17 0.0 . .
C14 C18 C16 C17 -179.1(4) . .
C18 C16 C17 C19 0.0 . .
C16 C17 C19 C20 0.0 . .
C17 C19 C20 C21 0.0 . .
C19 C20 C21 C18 0.0 . .
C16 C18 C21 C20 0.0 . .
C14 C18 C21 C20 179.1(4) . .

loop_
_platon_squeeze_void_nr
_platon_squeeze_void_average_x
_platon_squeeze_void_average_y
_platon_squeeze_void_average_z
_platon_squeeze_void_volume
_platon_squeeze_void_count_electrons
1 0.500 0.000 0.500 409.9 16.6
2 0.000 0.500 0.000 409.9 16.4
